data_8107417
loop_
_publ_author_name
'Sun, Hong-Shun'

_publ_section_title
;
 Crystal structure of catena-poly[[\m 2-1,3-bis[(1H-imidazol-1-
 yl)methyl]benzene-N:N&#x2032;]-(\m 2--D--camphorato-O, O&#x2032;:
 O&#x2033;, O&#x2034;)cadmium(II)], C48H56Cd2N8O8
;
_journal_issue 2
_journal_name_full 'Zeitschrift f\"ur Kristallographie - New Crystal Structures'
_journal_page_first 281
_journal_page_last 284
_journal_paper_doi 10.1515/ncrs-2022-0513
_journal_volume 238
_journal_year 2023
_chemical_absolute_configuration rm
_chemical_formula_moiety 'C48 H56 Cd2 N8 O8'
_chemical_formula_sum 'C48 H56 Cd2 N8 O8'
_chemical_formula_weight 1097.80
_space_group_crystal_system monoclinic
_space_group_IT_number 4
_space_group_name_Hall 'P 2yb'
_space_group_name_H-M_alt 'P 1 21 1'
_atom_sites_solution_hydrogens geom
_audit_creation_method SHELXL-2014/7
_cell_angle_alpha 90
_cell_angle_beta 91.032(2)
_cell_angle_gamma 90
_cell_formula_units_Z 2
_cell_length_a 10.7150(6)
_cell_length_b 15.5902(8)
_cell_length_c 14.3463(7)
_cell_measurement_reflns_used 14933
_cell_measurement_temperature 173.15
_cell_measurement_theta_max 27.529
_cell_measurement_theta_min 2.393
_cell_volume 2396.1(2)
_computing_cell_refinement 'CrystalClear '
_computing_data_collection 'CrystalClear (Rigaku Inc., 2007)'
_computing_data_reduction 'CrystalClear '
_computing_molecular_graphics 'XP in SHELXTL'
_computing_publication_material SHELXTL
_computing_structure_refinement 'SHELXL-2014/7 (Sheldrick, 2014)'
_computing_structure_solution 'SHELXS-2014/7 (Sheldrick, 2014)'
_diffrn_ambient_temperature 173.15
_diffrn_detector_area_resol_mean 28.5714
_diffrn_measured_fraction_theta_full 0.987
_diffrn_measured_fraction_theta_max 0.956
_diffrn_measurement_device_type 'Rigaku Mercury CCD'
_diffrn_measurement_method 'Graphite Monochromator'
_diffrn_radiation_type MoK\a
_diffrn_radiation_wavelength 0.71073
_diffrn_reflns_av_R_equivalents 0.0401
_diffrn_reflns_av_unetI/netI 0.0636
_diffrn_reflns_Laue_measured_fraction_full 0.987
_diffrn_reflns_Laue_measured_fraction_max 0.956
_diffrn_reflns_limit_h_max 15
_diffrn_reflns_limit_h_min -14
_diffrn_reflns_limit_k_max 22
_diffrn_reflns_limit_k_min -22
_diffrn_reflns_limit_l_max 18
_diffrn_reflns_limit_l_min -20
_diffrn_reflns_number 26151
_diffrn_reflns_point_group_measured_fraction_full 0.989
_diffrn_reflns_point_group_measured_fraction_max 0.957
_diffrn_reflns_theta_full 25.242
_diffrn_reflns_theta_max 30.609
_diffrn_reflns_theta_min 2.352
_diffrn_source 'fine-focus sealed tube'
_exptl_absorpt_coefficient_mu 0.949
_exptl_absorpt_correction_T_max 1.00000
_exptl_absorpt_correction_T_min 0.78976
_exptl_absorpt_correction_type multi-scan
_exptl_absorpt_process_details '(REQAB: Jacobson, 1998)'
_exptl_crystal_colour 'pale yellow'
_exptl_crystal_density_diffrn 1.522
_exptl_crystal_description block
_exptl_crystal_F_000 1120
_exptl_crystal_size_max 0.30
_exptl_crystal_size_mid 0.25
_exptl_crystal_size_min 0.22
_refine_diff_density_max 1.304
_refine_diff_density_min -1.247
_refine_diff_density_rms 0.080
_refine_ls_abs_structure_details
;
 Twinning involves inversion, so Flack parameter cannot be determined
;
_refine_ls_extinction_coef .
_refine_ls_extinction_method none
_refine_ls_goodness_of_fit_ref 1.034
_refine_ls_hydrogen_treatment constr
_refine_ls_matrix_type full
_refine_ls_number_parameters 635
_refine_ls_number_reflns 14032
_refine_ls_number_restraints 25
_refine_ls_restrained_S_all 1.037
_refine_ls_R_factor_all 0.0560
_refine_ls_R_factor_gt 0.0504
_refine_ls_shift/su_max 0.001
_refine_ls_shift/su_mean 0.000
_refine_ls_structure_factor_coef Fsqd
_refine_ls_weighting_details 'w=1/[\s^2^(Fo^2^)+(0.0402P)^2^+2.8854P] where P=(Fo^2^+2Fc^2^)/3'
_refine_ls_weighting_scheme calc
_refine_ls_wR_factor_gt 0.1296
_refine_ls_wR_factor_ref 0.1339
_reflns_Friedel_coverage 0.937
_reflns_Friedel_fraction_full 0.991
_reflns_Friedel_fraction_max 0.957
_reflns_number_gt 12533
_reflns_number_total 14032
_reflns_threshold_expression 'I > 2\s(I)'
_cod_data_source_file suppl_j_ncrs-2022-0513_suppl.cif
_cod_data_source_block 44
_cod_original_sg_symbol_H-M 'P 21'
_cod_database_code 8107417
_shelx_shelxl_version_number 2014/7
_shelx_space_group_comment
;
The symmetry employed for this shelxl refinement is uniquely defined
by the following loop, which should always be used as a source of
symmetry information in preference to the above space-group names.
They are only intended as comments.
;

loop_
_space_group_symop_operation_xyz
'x, y, z'
'-x, y+1/2, -z'

loop_
_atom_site_label
_atom_site_type_symbol
_atom_site_fract_x
_atom_site_fract_y
_atom_site_fract_z
_atom_site_U_iso_or_equiv
_atom_site_adp_type
_atom_site_occupancy
_atom_site_site_symmetry_order
_atom_site_calc_flag
_atom_site_refinement_flags_posn
_atom_site_refinement_flags_adp
_atom_site_refinement_flags_occupancy
_atom_site_disorder_assembly
_atom_site_disorder_group
Cd1 Cd 0.18806(4) 0.26936(3) 0.70244(3) 0.04297(12) Uani 1 1 d . . . . .
Cd2 Cd 0.68270(4) 0.77197(3) 0.79300(3) 0.04517(12) Uani 1 1 d . . . . .
O1 O 0.4646(5) 0.7500(3) 0.7609(4) 0.0550(13) Uani 1 1 d . . . . .
O2 O 0.5544(6) 0.6798(4) 0.8749(4) 0.0689(19) Uani 1 1 d . . . . .
O3 O 0.1719(5) 0.4169(3) 0.6939(3) 0.0494(11) Uani 1 1 d . . . . .
O4 O 0.2494(7) 0.3672(4) 0.8239(4) 0.0651(17) Uani 1 1 d . . . . .
O5 O 0.0487(5) 0.1794(3) 0.6209(3) 0.0466(11) Uani 1 1 d . . . . .
O6 O -0.0221(5) 0.2496(3) 0.7412(3) 0.0484(11) Uani 1 1 d . . . . .
O7 O -0.2688(6) -0.1275(4) 0.6744(5) 0.0620(16) Uani 1 1 d . . . . .
O8 O -0.3329(5) -0.0765(3) 0.8090(4) 0.0556(13) Uani 1 1 d . . . . .
N1 N 0.3266(5) 0.2699(6) 0.5860(3) 0.0538(13) Uani 1 1 d . . . . .
N2 N 0.4589(6) 0.3201(5) 0.4848(4) 0.0471(15) Uani 1 1 d . . . . .
N3 N 0.7722(7) 0.6674(5) 0.7077(5) 0.0540(16) Uani 1 1 d . . . . .
N4 N 0.8506(6) 0.5459(4) 0.6615(4) 0.0465(13) Uani 1 1 d . . . . .
N5 N 0.2738(7) 0.1672(6) 0.7908(5) 0.062(2) Uani 1 1 d . . . . .
N6 N 0.3442(5) 0.0449(4) 0.8510(4) 0.0454(13) Uani 1 1 d . . . . .
N7 N -0.0390(6) -0.1783(4) 1.0168(4) 0.0410(12) Uani 1 1 d . . . . .
N8 N -0.1683(5) -0.2261(5) 0.9080(3) 0.0450(10) Uani 1 1 d . . . . .
H27A H -0.1301 -0.3522 0.9390 0.084 Uiso 1 1 calc R U . . .
C1 C 0.3743(8) 0.3391(6) 0.5489(5) 0.0482(17) Uani 1 1 d . . . . .
H1A H 0.3520 0.3947 0.5652 0.058 Uiso 1 1 calc R U . . .
C2 C 0.3831(10) 0.2021(7) 0.5436(8) 0.067(3) Uani 1 1 d . . . . .
H2A H 0.3670 0.1446 0.5557 0.080 Uiso 1 1 calc R U . . .
C3 C 0.4665(10) 0.2317(6) 0.4810(9) 0.064(2) Uani 1 1 d . . . . .
H3A H 0.5181 0.1991 0.4433 0.077 Uiso 1 1 calc R U . . .
C4 C 0.5317(7) 0.3793(6) 0.4298(5) 0.0561(19) Uani 1 1 d . . . . .
H4A H 0.4982 0.4367 0.4368 0.067 Uiso 1 1 calc R U . . .
H4B H 0.5241 0.3637 0.3645 0.067 Uiso 1 1 calc R U . . .
C5 C 0.6678(6) 0.3796(5) 0.4584(5) 0.0447(14) Uani 1 1 d . . . . .
C6 C 0.7534(8) 0.3402(5) 0.4010(6) 0.0527(17) Uani 1 1 d . . . . .
H6A H 0.7275 0.3160 0.3446 0.063 Uiso 1 1 calc R U . . .
C7 C 0.8753(9) 0.3375(6) 0.4282(7) 0.070(3) Uani 1 1 d . . . . .
H7A H 0.9327 0.3112 0.3896 0.084 Uiso 1 1 calc R U . . .
C8 C 0.9173(8) 0.3734(6) 0.5131(7) 0.065(2) Uani 1 1 d . . . . .
H8A H 1.0011 0.3708 0.5308 0.077 Uiso 1 1 calc R U . . .
C9 C 0.8320(7) 0.4122(5) 0.5693(6) 0.0457(16) Uani 1 1 d . . . . .
C10 C 0.7085(7) 0.4143(5) 0.5427(5) 0.0499(16) Uani 1 1 d . . . . .
H10A H 0.6508 0.4394 0.5819 0.060 Uiso 1 1 calc R U . . .
C11 C 0.8759(8) 0.4527(6) 0.6614(7) 0.062(2) Uani 1 1 d . . . . .
H11A H 0.8330 0.4258 0.7127 0.074 Uiso 1 1 calc R U . . .
H11B H 0.9648 0.4429 0.6703 0.074 Uiso 1 1 calc R U . . .
C12 C 0.7802(8) 0.5859(5) 0.7248(5) 0.0513(16) Uani 1 1 d . . . . .
H12A H 0.7421 0.5586 0.7744 0.062 Uiso 1 1 calc R U . . .
C13 C 0.8374(9) 0.6811(6) 0.6262(7) 0.063(2) Uani 1 1 d . . . . .
H13A H 0.8461 0.7334 0.5959 0.075 Uiso 1 1 calc R U . . .
C14 C 0.8859(8) 0.6057(6) 0.5986(6) 0.063(2) Uani 1 1 d . . . . .
H14A H 0.9343 0.5964 0.5464 0.075 Uiso 1 1 calc R U . . .
C15 C 0.2824(8) 0.0851(6) 0.7769(6) 0.0577(19) Uani 1 1 d . . . . .
H15A H 0.2514 0.0569 0.7243 0.069 Uiso 1 1 calc R U . . .
C16 C 0.3295(9) 0.1822(5) 0.8784(6) 0.0583(19) Uani 1 1 d . . . . .
H16A H 0.3371 0.2353 0.9075 0.070 Uiso 1 1 calc R U . . .
C17 C 0.3704(8) 0.1068(5) 0.9134(6) 0.0575(18) Uani 1 1 d . . . . .
H17A H 0.4100 0.0990 0.9710 0.069 Uiso 1 1 calc R U . . .
C18 C 0.3712(9) -0.0466(6) 0.8543(7) 0.067(2) Uani 1 1 d . . . . .
H18A H 0.4599 -0.0558 0.8466 0.080 Uiso 1 1 calc R U . . .
H18B H 0.3271 -0.0755 0.8037 0.080 Uiso 1 1 calc R U . . .
C19 C 0.3313(8) -0.0836(4) 0.9465(6) 0.0504(17) Uani 1 1 d . . . . .
C20 C 0.4201(8) -0.1215(6) 1.0098(8) 0.068(2) Uani 1 1 d . . . . .
H20A H 0.5048 -0.1197 0.9966 0.082 Uiso 1 1 calc R U . . .
C21 C 0.3814(10) -0.1601(7) 1.0890(8) 0.079(3) Uani 1 1 d . . . . .
H21A H 0.4393 -0.1873 1.1280 0.095 Uiso 1 1 calc R U . . .
C22 C 0.2548(8) -0.1593(5) 1.1127(5) 0.0527(17) Uani 1 1 d . . . . .
H22A H 0.2290 -0.1860 1.1670 0.063 Uiso 1 1 calc R U . . .
C23 C 0.1686(6) -0.1185(4) 1.0548(4) 0.0360(11) Uani 1 1 d . . . . .
C24 C 0.2097(7) -0.0814(5) 0.9737(5) 0.0490(16) Uani 1 1 d . . . . .
H24A H 0.1516 -0.0535 0.9355 0.059 Uiso 1 1 calc R U . . .
C25 C 0.0314(6) -0.1183(5) 1.0765(4) 0.0414(13) Uani 1 1 d . . . . .
H25A H 0.0206 -0.1340 1.1413 0.050 Uiso 1 1 calc R U . . .
H25B H -0.0017 -0.0609 1.0677 0.050 Uiso 1 1 calc R U . . .
C26 C -0.0349(12) -0.2641(6) 1.0225(8) 0.074(3) Uani 1 1 d . . . . .
H26A H 0.0121 -0.2966 1.0646 0.089 Uiso 1 1 calc R U . . .
C27 C -0.1152(12) -0.2948(5) 0.9528(8) 0.070(3) Uani 1 1 d . . . . .
C28 C -0.1194(7) -0.1582(5) 0.9488(5) 0.0431(15) Uani 1 1 d . . . . .
H28A H -0.1391 -0.1021 0.9319 0.052 Uiso 1 1 calc R U . . .
C29 C 0.2136(6) 0.4280(5) 0.7761(5) 0.0463(15) Uani 1 1 d . . . . .
C30 C 0.2167(7) 0.5186(5) 0.8149(4) 0.0440(15) Uani 1 1 d . . . . .
H30A H 0.1346 0.5441 0.8019 0.053 Uiso 1 1 calc R U . . .
C31 C 0.2408(10) 0.5256(6) 0.9207(5) 0.067(3) Uani 1 1 d . U . . .
H31A H 0.1675 0.5472 0.9517 0.081 Uiso 1 1 calc R U . . .
H31B H 0.2626 0.4702 0.9469 0.081 Uiso 1 1 calc R U . . .
C32 C 0.3502(12) 0.5887(7) 0.9316(6) 0.075(3) Uani 1 1 d . U . . .
H32A H 0.4294 0.5586 0.9327 0.090 Uiso 1 1 calc R U . . .
H32B H 0.3432 0.6219 0.9884 0.090 Uiso 1 1 calc R U . . .
C33 C 0.3377(8) 0.6488(6) 0.8419(4) 0.056(2) Uani 1 1 d . . . . .
C34 C 0.3138(6) 0.5753(4) 0.7665(4) 0.0412(14) Uani 1 1 d . . . . .
C35 C 0.4619(8) 0.6960(5) 0.8255(5) 0.0504(18) Uani 1 1 d . . . . .
C36 C 0.2324(10) 0.7128(6) 0.8438(8) 0.076(3) Uani 1 1 d . . . . .
H36A H 0.1552 0.6833 0.8540 0.114 Uiso 1 1 calc R U . . .
H36B H 0.2473 0.7532 0.8933 0.114 Uiso 1 1 calc R U . . .
H36C H 0.2277 0.7426 0.7853 0.114 Uiso 1 1 calc R U . . .
C37 C 0.4346(8) 0.5271(6) 0.7461(7) 0.062(2) Uani 1 1 d . . . . .
H37A H 0.4692 0.5044 0.8032 0.094 Uiso 1 1 calc R U . . .
H37B H 0.4171 0.4809 0.7036 0.094 Uiso 1 1 calc R U . . .
H37C H 0.4934 0.5657 0.7188 0.094 Uiso 1 1 calc R U . . .
C38 C 0.2623(8) 0.6101(5) 0.6747(5) 0.0506(17) Uani 1 1 d . . . . .
H38A H 0.1862 0.6407 0.6857 0.076 Uiso 1 1 calc R U . . .
H38B H 0.3221 0.6482 0.6479 0.076 Uiso 1 1 calc R U . . .
H38C H 0.2458 0.5634 0.6327 0.076 Uiso 1 1 calc R U . . .
C39 C -0.0377(6) 0.1974(4) 0.6758(4) 0.0379(12) Uani 1 1 d . . . . .
C40 C -0.1624(6) 0.1507(4) 0.6660(4) 0.0376(12) Uani 1 1 d . . . . .
H40 H -0.2274 0.1773 0.7035 0.045 Uiso 1 1 calc R U . A 1
C43 C -0.2872(6) 0.0249(4) 0.6886(4) 0.0394(12) Uani 1 1 d . . . . .
C44 C -0.2963(6) -0.0665(4) 0.7265(6) 0.0493(16) Uani 1 1 d . . . . .
C42 C -0.2644(12) 0.0404(7) 0.5788(7) 0.079(3) Uani 1 1 d . . . . .
H42A H -0.3427 0.0359 0.5441 0.094 Uiso 1 1 calc R U . . .
H42B H -0.2074 -0.0025 0.5552 0.094 Uiso 1 1 calc R U . . .
C41 C -0.2057(10) 0.1356(8) 0.5665(6) 0.067(3) Uani 1 1 d . . . . .
H41A H -0.1368 0.1360 0.5235 0.080 Uiso 1 1 calc R U . . .
H41B H -0.2681 0.1771 0.5464 0.080 Uiso 1 1 calc R U . . .
C47 C -0.0558(10) 0.0165(8) 0.7227(9) 0.048(3) Uani 0.612(14) 1 d . . P B 2
H47A H -0.0644 -0.0314 0.7641 0.072 Uiso 0.612(14) 1 calc R U P B 2
H47B H -0.0485 -0.0039 0.6599 0.072 Uiso 0.612(14) 1 calc R U P B 2
H47C H 0.0176 0.0485 0.7399 0.072 Uiso 0.612(14) 1 calc R U P B 2
C45 C -0.1699(10) 0.0740(7) 0.7294(7) 0.034(2) Uani 0.612(14) 1 d . U P B 2
C48 C -0.1872(17) 0.1000(9) 0.8325(8) 0.066(5) Uani 0.612(14) 1 d . . P B 2
H48A H -0.1914 0.0494 0.8704 0.099 Uiso 0.612(14) 1 calc R U P B 2
H48B H -0.1177 0.1346 0.8529 0.099 Uiso 0.612(14) 1 calc R U P B 2
H48C H -0.2630 0.1322 0.8381 0.099 Uiso 0.612(14) 1 calc R U P B 2
C46 C -0.371(2) 0.0843(11) 0.7363(15) 0.076(6) Uani 0.612(14) 1 d . . P B 2
H46A H -0.3620 0.1407 0.7103 0.114 Uiso 0.612(14) 1 calc R U P B 2
H46B H -0.4555 0.0654 0.7281 0.114 Uiso 0.612(14) 1 calc R U P B 2
H46C H -0.3494 0.0858 0.8015 0.114 Uiso 0.612(14) 1 calc R U P B 2
C47' C -0.0719(18) -0.0054(11) 0.6198(16) 0.053(5) Uani 0.388(14) 1 d . . P B 1
H47D H 0.0140 0.0117 0.6246 0.079 Uiso 0.388(14) 1 calc R U P B 1
H47E H -0.0788 -0.0654 0.6337 0.079 Uiso 0.388(14) 1 calc R U P B 1
H47F H -0.1029 0.0053 0.5577 0.079 Uiso 0.388(14) 1 calc R U P B 1
C48' C -0.0805(16) 0.0363(11) 0.7849(13) 0.041(4) Uani 0.388(14) 1 d . . P B 1
H48D H -0.1259 0.0679 0.8307 0.062 Uiso 0.388(14) 1 calc R U P B 1
H48E H -0.0772 -0.0231 0.8023 0.062 Uiso 0.388(14) 1 calc R U P B 1
H48F H 0.0028 0.0586 0.7814 0.062 Uiso 0.388(14) 1 calc R U P B 1
C45' C -0.1473(13) 0.0453(8) 0.6881(12) 0.028(3) Uani 0.388(14) 1 d . U P B 1
C46' C -0.4152(16) 0.0743(14) 0.7023(15) 0.034(4) Uani 0.388(14) 1 d . . P B 1
H46D H -0.4082 0.1316 0.6783 0.051 Uiso 0.388(14) 1 calc R U P B 1
H46E H -0.4810 0.0446 0.6696 0.051 Uiso 0.388(14) 1 calc R U P B 1
H46F H -0.4336 0.0767 0.7675 0.051 Uiso 0.388(14) 1 calc R U P B 1

loop_
_atom_site_aniso_label
_atom_site_aniso_U_11
_atom_site_aniso_U_22
_atom_site_aniso_U_33
_atom_site_aniso_U_23
_atom_site_aniso_U_13
_atom_site_aniso_U_12
Cd1 0.0416(2) 0.0460(2) 0.04135(19) 0.0075(2) 0.00245(15) -0.0126(2)
Cd2 0.0375(2) 0.0401(2) 0.0579(2) -0.0116(3) -0.00242(17) -0.0110(2)
O1 0.050(3) 0.060(3) 0.056(3) 0.018(2) 0.000(2) -0.022(2)
O2 0.072(4) 0.080(4) 0.055(3) 0.019(3) -0.022(3) -0.039(3)
O3 0.044(3) 0.052(3) 0.052(3) -0.002(2) -0.008(2) -0.011(2)
O4 0.086(5) 0.054(3) 0.055(3) 0.014(3) -0.007(3) -0.017(3)
O5 0.044(3) 0.053(3) 0.042(2) -0.013(2) 0.0110(19) -0.016(2)
O6 0.059(3) 0.038(2) 0.049(2) -0.0133(18) 0.007(2) -0.0128(19)
O7 0.061(4) 0.043(3) 0.082(4) -0.029(3) -0.009(3) -0.006(2)
O8 0.050(3) 0.038(2) 0.079(4) -0.001(2) 0.021(3) -0.011(2)
N1 0.045(3) 0.071(4) 0.045(2) 0.007(4) 0.005(2) -0.019(4)
N2 0.040(3) 0.062(4) 0.039(3) 0.006(3) 0.006(2) -0.004(3)
N3 0.045(3) 0.058(4) 0.059(4) -0.019(3) -0.003(3) -0.004(3)
N4 0.037(3) 0.050(3) 0.052(3) -0.012(3) -0.005(2) 0.001(2)
N5 0.049(4) 0.077(5) 0.060(4) 0.028(4) -0.001(3) -0.005(3)
N6 0.038(3) 0.046(3) 0.053(3) 0.006(2) 0.016(2) -0.005(2)
N7 0.036(3) 0.049(3) 0.038(3) -0.003(2) 0.004(2) -0.010(2)
N8 0.040(2) 0.045(3) 0.050(2) -0.008(3) 0.0009(19) -0.009(3)
C1 0.041(4) 0.061(4) 0.042(4) -0.004(3) 0.003(3) -0.001(3)
C2 0.060(6) 0.062(5) 0.080(7) -0.014(5) 0.023(5) -0.012(4)
C3 0.050(5) 0.057(5) 0.086(7) -0.004(4) 0.010(5) -0.003(4)
C4 0.033(3) 0.087(6) 0.048(4) 0.016(4) 0.002(3) -0.007(3)
C5 0.033(3) 0.060(4) 0.041(3) 0.001(3) 0.001(2) 0.001(3)
C6 0.050(4) 0.050(4) 0.059(4) -0.018(3) -0.002(3) 0.004(3)
C7 0.054(5) 0.071(5) 0.087(6) -0.029(5) 0.011(4) 0.019(4)
C8 0.039(4) 0.064(5) 0.090(6) -0.021(5) -0.002(4) 0.016(3)
C9 0.037(3) 0.047(4) 0.052(4) -0.004(3) -0.004(3) 0.005(3)
C10 0.032(3) 0.067(5) 0.050(4) -0.008(3) 0.005(3) 0.006(3)
C11 0.050(5) 0.062(5) 0.072(5) -0.016(4) -0.015(4) 0.014(4)
C12 0.051(4) 0.053(4) 0.049(4) -0.009(3) -0.003(3) -0.007(3)
C13 0.061(5) 0.059(5) 0.067(5) -0.004(4) 0.002(4) -0.019(4)
C14 0.054(5) 0.067(5) 0.068(5) -0.010(4) 0.018(4) -0.018(4)
C15 0.042(4) 0.068(5) 0.063(5) 0.012(4) 0.010(3) -0.005(3)
C16 0.059(5) 0.049(4) 0.066(5) 0.011(3) -0.003(4) -0.014(3)
C17 0.051(4) 0.060(4) 0.062(4) 0.006(4) -0.002(3) -0.007(4)
C18 0.058(5) 0.053(4) 0.091(6) 0.006(4) 0.036(5) 0.002(4)
C19 0.047(4) 0.035(3) 0.070(5) 0.006(3) 0.012(3) 0.001(3)
C20 0.034(4) 0.055(4) 0.116(8) 0.005(5) 0.002(4) 0.009(3)
C21 0.060(6) 0.094(7) 0.083(6) -0.001(6) -0.023(5) 0.041(5)
C22 0.061(5) 0.055(4) 0.042(3) 0.012(3) -0.005(3) 0.013(3)
C23 0.036(3) 0.034(3) 0.038(3) 0.004(2) -0.003(2) -0.005(2)
C24 0.040(3) 0.052(4) 0.056(4) 0.025(3) 0.011(3) 0.009(3)
C25 0.036(3) 0.058(4) 0.030(2) -0.006(2) 0.002(2) -0.009(3)
C26 0.085(8) 0.058(5) 0.078(7) 0.016(4) -0.024(6) -0.021(5)
C27 0.090(8) 0.035(4) 0.084(7) 0.003(4) -0.018(6) -0.019(4)
C28 0.036(3) 0.047(4) 0.046(4) -0.015(3) 0.001(3) -0.002(3)
C29 0.039(3) 0.053(4) 0.047(3) 0.008(3) 0.003(3) -0.022(3)
C30 0.043(3) 0.054(4) 0.035(3) 0.004(3) 0.001(2) -0.028(3)
C31 0.094(6) 0.069(5) 0.039(3) 0.007(3) 0.006(3) -0.047(5)
C32 0.102(7) 0.083(6) 0.040(4) 0.007(4) -0.003(4) -0.057(5)
C33 0.064(5) 0.074(5) 0.031(3) 0.001(3) 0.002(3) -0.043(4)
C34 0.041(3) 0.052(3) 0.031(2) 0.005(2) -0.001(2) -0.022(3)
C35 0.062(5) 0.053(4) 0.036(3) -0.002(3) -0.002(3) -0.032(3)
C36 0.072(6) 0.066(5) 0.091(7) -0.026(5) 0.034(5) -0.034(5)
C37 0.047(4) 0.066(5) 0.074(5) 0.008(4) 0.004(4) -0.024(4)
C38 0.061(4) 0.054(4) 0.037(3) 0.009(3) -0.010(3) -0.021(3)
C39 0.040(3) 0.036(3) 0.038(3) 0.001(2) -0.001(2) -0.009(2)
C40 0.038(3) 0.041(3) 0.034(3) -0.001(2) 0.003(2) -0.010(2)
C43 0.029(3) 0.046(3) 0.043(3) -0.009(2) 0.005(2) -0.010(2)
C44 0.030(3) 0.041(3) 0.077(5) -0.018(3) 0.001(3) -0.014(2)
C42 0.099(8) 0.071(6) 0.066(5) 0.001(5) -0.003(5) -0.026(6)
C41 0.059(5) 0.099(7) 0.043(4) 0.003(4) 0.001(4) -0.044(5)
C47 0.032(5) 0.054(6) 0.059(7) 0.014(6) -0.007(5) -0.019(5)
C45 0.043(5) 0.033(4) 0.026(4) 0.003(4) 0.001(4) -0.019(4)
C48 0.111(12) 0.056(7) 0.032(5) -0.013(5) 0.017(6) -0.049(8)
C46 0.097(17) 0.042(8) 0.090(14) 0.022(9) 0.048(12) 0.017(10)
C47' 0.047(10) 0.031(7) 0.080(13) -0.020(8) 0.026(9) 0.000(7)
C48' 0.031(8) 0.038(8) 0.055(10) -0.003(7) -0.003(7) 0.000(6)
C45' 0.029(6) 0.016(5) 0.038(7) -0.010(5) 0.006(5) 0.000(4)
C46' 0.022(7) 0.035(8) 0.045(9) 0.011(7) -0.002(6) -0.009(5)

loop_
_atom_type_symbol
_atom_type_description
_atom_type_scat_dispersion_real
_atom_type_scat_dispersion_imag
_atom_type_scat_source
C C 0.0033 0.0016 'International Tables Vol C Tables 4.2.6.8 and 6.1.1.4'
H H 0.0000 0.0000 'International Tables Vol C Tables 4.2.6.8 and 6.1.1.4'
Cd Cd -0.8075 1.2024 'International Tables Vol C Tables 4.2.6.8 and 6.1.1.4'
N N 0.0061 0.0033 'International Tables Vol C Tables 4.2.6.8 and 6.1.1.4'
O O 0.0106 0.0060 'International Tables Vol C Tables 4.2.6.8 and 6.1.1.4'

loop_
_geom_angle_atom_site_label_1
_geom_angle_atom_site_label_2
_geom_angle_atom_site_label_3
_geom_angle
_geom_angle_site_symmetry_1
_geom_angle_site_symmetry_3
N5 Cd1 N1 98.9(3) . .
N5 Cd1 O3 140.6(3) . .
N1 Cd1 O3 90.4(3) . .
N5 Cd1 O5 96.2(3) . .
N1 Cd1 O5 93.1(2) . .
O3 Cd1 O5 121.51(19) . .
N5 Cd1 O6 99.1(2) . .
N1 Cd1 O6 145.31(18) . .
O3 Cd1 O6 94.14(17) . .
O5 Cd1 O6 55.61(15) . .
N5 Cd1 O4 86.3(3) . .
N1 Cd1 O4 111.1(3) . .
O3 Cd1 O4 54.87(19) . .
O5 Cd1 O4 155.0(2) . .
O6 Cd1 O4 99.4(2) . .
N3 Cd2 N8 95.9(2) . 1_665
N3 Cd2 O2 95.1(3) . .
N8 Cd2 O2 93.2(2) 1_665 .
N3 Cd2 O7 89.3(2) . 1_665
N8 Cd2 O7 110.5(2) 1_665 1_665
O2 Cd2 O7 155.4(2) . 1_665
N3 Cd2 O8 143.0(2) . 1_665
N8 Cd2 O8 88.1(2) 1_665 1_665
O2 Cd2 O8 121.5(2) . 1_665
O7 Cd2 O8 55.35(19) 1_665 1_665
N3 Cd2 O1 102.4(2) . .
N8 Cd2 O1 144.09(18) 1_665 .
O2 Cd2 O1 54.92(19) . .
O7 Cd2 O1 100.45(19) 1_665 .
O8 Cd2 O1 95.19(19) 1_665 .
N3 Cd2 C44 116.2(3) . 1_665
N8 Cd2 C44 100.5(2) 1_665 1_665
O2 Cd2 C44 143.9(3) . 1_665
O7 Cd2 C44 27.5(2) 1_665 1_665
O8 Cd2 C44 27.9(2) 1_665 1_665
O1 Cd2 C44 98.75(19) . 1_665
C35 O1 Cd2 89.4(5) . .
C35 O2 Cd2 93.5(4) . .
C29 O3 Cd1 93.6(5) . .
C29 O4 Cd1 90.4(5) . .
C39 O5 Cd1 91.4(4) . .
C39 O6 Cd1 91.4(4) . .
C44 O7 Cd2 90.9(5) . 1_445
C44 O8 Cd2 90.5(4) . 1_445
C1 N1 C2 106.0(6) . .
C1 N1 Cd1 124.8(7) . .
C2 N1 Cd1 129.0(7) . .
C1 N2 C3 106.9(8) . .
C1 N2 C4 127.7(8) . .
C3 N2 C4 125.5(9) . .
C12 N3 C13 106.1(7) . .
C12 N3 Cd2 129.1(6) . .
C13 N3 Cd2 124.7(6) . .
C12 N4 C14 107.4(7) . .
C12 N4 C11 124.2(7) . .
C14 N4 C11 128.4(7) . .
C15 N5 C16 105.8(7) . .
C15 N5 Cd1 130.4(7) . .
C16 N5 Cd1 123.8(7) . .
C17 N6 C15 106.0(7) . .
C17 N6 C18 130.0(8) . .
C15 N6 C18 123.9(8) . .
C28 N7 C26 107.5(8) . .
C28 N7 C25 126.7(6) . .
C26 N7 C25 125.8(8) . .
N8 C27 C26 108.4(7) . .
N8 C27 H27A 125.8 . .
C26 C27 H27A 125.8 . .
N1 C1 N2 111.8(8) . .
N1 C1 H1A 124.1 . .
N2 C1 H1A 124.1 . .
C3 C2 N1 109.5(9) . .
C3 C2 H2A 125.2 . .
N1 C2 H2A 125.2 . .
C2 C3 N2 105.8(10) . .
C2 C3 H3A 127.1 . .
N2 C3 H3A 127.1 . .
N2 C4 C5 112.4(6) . .
N2 C4 H4A 109.1 . .
C5 C4 H4A 109.1 . .
N2 C4 H4B 109.1 . .
C5 C4 H4B 109.1 . .
H4A C4 H4B 107.9 . .
C6 C5 C10 119.3(7) . .
C6 C5 C4 118.9(7) . .
C10 C5 C4 121.7(6) . .
C7 C6 C5 119.1(7) . .
C7 C6 H6A 120.4 . .
C5 C6 H6A 120.4 . .
C6 C7 C8 121.8(7) . .
C6 C7 H7A 119.1 . .
C8 C7 H7A 119.1 . .
C9 C8 C7 118.6(8) . .
C9 C8 H8A 120.7 . .
C7 C8 H8A 120.7 . .
C8 C9 C10 119.8(8) . .
C8 C9 C11 119.5(7) . .
C10 C9 C11 120.7(7) . .
C9 C10 C5 121.3(7) . .
C9 C10 H10A 119.4 . .
C5 C10 H10A 119.4 . .
N4 C11 C9 110.7(7) . .
N4 C11 H11A 109.5 . .
C9 C11 H11A 109.5 . .
N4 C11 H11B 109.5 . .
C9 C11 H11B 109.5 . .
H11A C11 H11B 108.1 . .
N3 C12 N4 111.3(7) . .
N3 C12 H12A 124.4 . .
N4 C12 H12A 124.4 . .
C14 C13 N3 108.4(8) . .
C14 C13 H13A 125.8 . .
N3 C13 H13A 125.8 . .
C13 C14 N4 106.8(7) . .
C13 C14 H14A 126.6 . .
N4 C14 H14A 126.6 . .
N5 C15 N6 111.2(8) . .
N5 C15 H15A 124.4 . .
N6 C15 H15A 124.4 . .
C17 C16 N5 108.6(8) . .
C17 C16 H16A 125.7 . .
N5 C16 H16A 125.7 . .
N6 C17 C16 108.4(8) . .
N6 C17 H17A 125.8 . .
C16 C17 H17A 125.8 . .
N6 C18 C19 110.0(7) . .
N6 C18 H18A 109.7 . .
C19 C18 H18A 109.7 . .
N6 C18 H18B 109.7 . .
C19 C18 H18B 109.7 . .
H18A C18 H18B 108.2 . .
C24 C19 C20 117.1(8) . .
C24 C19 C18 121.8(8) . .
C20 C19 C18 121.1(8) . .
C21 C20 C19 120.3(8) . .
C21 C20 H20A 119.9 . .
C19 C20 H20A 119.9 . .
C20 C21 C22 120.7(7) . .
C20 C21 H21A 119.7 . .
C22 C21 H21A 119.7 . .
C23 C22 C21 119.7(7) . .
C23 C22 H22A 120.2 . .
C21 C22 H22A 120.2 . .
C24 C23 C22 118.6(6) . .
C24 C23 C25 120.0(6) . .
C22 C23 C25 121.3(6) . .
C19 C24 C23 123.4(7) . .
C19 C24 H24A 118.3 . .
C23 C24 H24A 118.3 . .
N7 C25 C23 111.8(5) . .
N7 C25 H25A 109.3 . .
C23 C25 H25A 109.3 . .
N7 C25 H25B 109.3 . .
C23 C25 H25B 109.3 . .
H25A C25 H25B 107.9 . .
N7 C26 C27 106.3(9) . .
N7 C26 H26A 126.9 . .
C27 C26 H26A 126.9 . .
C28 N8 C27 105.2(5) . .
C28 N8 Cd2 127.0(6) . 1_445
C27 N8 Cd2 127.7(6) . 1_445
N8 C28 N7 112.6(7) . .
N8 C28 H28A 123.7 . .
N7 C28 H28A 123.7 . .
O4 C29 O3 121.0(7) . .
O4 C29 C30 120.6(7) . .
O3 C29 C30 118.4(7) . .
C29 C30 C31 115.5(6) . .
C29 C30 C34 112.2(6) . .
C31 C30 C34 107.6(5) . .
C29 C30 H30A 107.1 . .
C31 C30 H30A 107.1 . .
C34 C30 H30A 107.1 . .
C32 C31 C30 105.1(6) . .
C32 C31 H31A 110.7 . .
C30 C31 H31A 110.7 . .
C32 C31 H31B 110.7 . .
C30 C31 H31B 110.7 . .
H31A C31 H31B 108.8 . .
C31 C32 C33 103.9(7) . .
C31 C32 H32A 111.0 . .
C33 C32 H32A 111.0 . .
C31 C32 H32B 111.0 . .
C33 C32 H32B 111.0 . .
H32A C32 H32B 109.0 . .
C36 C33 C35 109.6(7) . .
C36 C33 C34 112.2(7) . .
C35 C33 C34 111.6(6) . .
C36 C33 C32 115.3(8) . .
C35 C33 C32 110.1(7) . .
C34 C33 C32 97.8(6) . .
C38 C34 C37 107.8(6) . .
C38 C34 C30 111.0(6) . .
C37 C34 C30 112.7(6) . .
C38 C34 C33 112.5(6) . .
C37 C34 C33 110.9(6) . .
C30 C34 C33 101.9(5) . .
O2 C35 O1 122.2(7) . .
O2 C35 C33 120.1(6) . .
O1 C35 C33 117.7(7) . .
C33 C36 H36A 109.5 . .
C33 C36 H36B 109.5 . .
H36A C36 H36B 109.5 . .
C33 C36 H36C 109.5 . .
H36A C36 H36C 109.5 . .
H36B C36 H36C 109.5 . .
C34 C37 H37A 109.5 . .
C34 C37 H37B 109.5 . .
H37A C37 H37B 109.5 . .
C34 C37 H37C 109.5 . .
H37A C37 H37C 109.5 . .
H37B C37 H37C 109.5 . .
C34 C38 H38A 109.5 . .
C34 C38 H38B 109.5 . .
H38A C38 H38B 109.5 . .
C34 C38 H38C 109.5 . .
H38A C38 H38C 109.5 . .
H38B C38 H38C 109.5 . .
O6 C39 O5 121.6(6) . .
O6 C39 C40 119.0(6) . .
O5 C39 C40 119.3(5) . .
C45 C40 C41 115.3(7) . .
C45 C40 C39 112.2(6) . .
C41 C40 C39 114.5(5) . .
C41 C40 C45' 93.0(8) . .
C39 C40 C45' 111.6(7) . .
C41 C40 H40 112.1 . .
C39 C40 H40 112.1 . .
C45' C40 H40 112.1 . .
C46 C43 C44 112.2(8) . .
C44 C43 C45' 105.3(7) . .
C46 C43 C45 90.6(12) . .
C44 C43 C45 112.1(6) . .
C44 C43 C46' 110.3(8) . .
C45' C43 C46' 138.3(9) . .
C46 C43 C42 117.7(10) . .
C44 C43 C42 119.8(6) . .
C45' C43 C42 78.5(8) . .
C45 C43 C42 99.0(6) . .
C46' C43 C42 101.2(10) . .
O7 C44 O8 123.3(7) . .
O7 C44 C43 118.6(7) . .
O8 C44 C43 118.1(6) . .
O7 C44 Cd2 61.6(5) . 1_445
O8 C44 Cd2 61.7(4) . 1_445
C43 C44 Cd2 178.9(5) . 1_445
C43 C42 C41 107.9(7) . .
C43 C42 H42A 110.1 . .
C41 C42 H42A 110.1 . .
C43 C42 H42B 110.1 . .
C41 C42 H42B 110.1 . .
H42A C42 H42B 108.4 . .
C40 C41 C42 98.8(7) . .
C40 C41 H41A 112.0 . .
C42 C41 H41A 112.0 . .
C40 C41 H41B 112.0 . .
C42 C41 H41B 112.0 . .
H41A C41 H41B 109.7 . .
C45 C47 H47A 109.5 . .
C45 C47 H47B 109.5 . .
H47A C47 H47B 109.5 . .
C45 C47 H47C 109.5 . .
H47A C47 H47C 109.5 . .
H47B C47 H47C 109.5 . .
C40 C45 C47 112.3(8) . .
C40 C45 C48 112.2(9) . .
C47 C45 C48 109.0(11) . .
C40 C45 C43 102.2(6) . .
C47 C45 C43 109.1(8) . .
C48 C45 C43 112.0(9) . .
C45 C48 H48A 109.5 . .
C45 C48 H48B 109.5 . .
H48A C48 H48B 109.5 . .
C45 C48 H48C 109.5 . .
H48A C48 H48C 109.5 . .
H48B C48 H48C 109.5 . .
C43 C46 H46A 109.5 . .
C43 C46 H46B 109.5 . .
H46A C46 H46B 109.5 . .
C43 C46 H46C 109.5 . .
H46A C46 H46C 109.5 . .
H46B C46 H46C 109.5 . .
C45' C47' H47D 109.5 . .
C45' C47' H47E 109.5 . .
H47D C47' H47E 109.5 . .
C45' C47' H47F 109.5 . .
H47D C47' H47F 109.5 . .
H47E C47' H47F 109.5 . .
C45' C48' H48D 109.5 . .
C45' C48' H48E 109.5 . .
H48D C48' H48E 109.5 . .
C45' C48' H48F 109.5 . .
H48D C48' H48F 109.5 . .
H48E C48' H48F 109.5 . .
C47' C45' C43 115.5(12) . .
C47' C45' C48' 106.8(14) . .
C43 C45' C48' 114.3(12) . .
C47' C45' C40 116.2(12) . .
C43 C45' C40 96.5(8) . .
C48' C45' C40 107.3(11) . .
C43 C46' H46D 109.5 . .
C43 C46' H46E 109.5 . .
H46D C46' H46E 109.5 . .
C43 C46' H46F 109.5 . .
H46D C46' H46F 109.5 . .
H46E C46' H46F 109.5 . .

loop_
_geom_bond_atom_site_label_1
_geom_bond_atom_site_label_2
_geom_bond_distance
_geom_bond_site_symmetry_2
Cd1 N5 2.225(7) .
Cd1 N1 2.255(5) .
Cd1 O3 2.309(5) .
Cd1 O5 2.346(5) .
Cd1 O6 2.350(5) .
Cd1 O4 2.399(7) .
Cd2 N3 2.262(7) .
Cd2 N8 2.275(5) 1_665
Cd2 O2 2.322(6) .
Cd2 O7 2.378(7) 1_665
Cd2 O8 2.380(5) 1_665
Cd2 O1 2.398(5) .
O1 C35 1.254(8) .
O2 C35 1.234(10) .
O3 C29 1.265(8) .
O4 C29 1.228(10) .
O5 C39 1.258(8) .
O6 C39 1.251(7) .
O7 C44 1.248(9) .
O7 Cd2 2.378(7) 1_445
O8 C44 1.263(10) .
O8 Cd2 2.380(5) 1_445
N1 C1 1.311(11) .
N1 C2 1.366(13) .
N2 C1 1.336(10) .
N2 C3 1.382(10) .
N2 C4 1.451(10) .
N3 C12 1.296(11) .
N3 C13 1.389(12) .
N4 C12 1.344(10) .
N4 C14 1.355(11) .
N4 C11 1.479(10) .
N5 C15 1.299(12) .
N5 C16 1.401(12) .
N6 C17 1.343(10) .
N6 C15 1.391(11) .
N6 C18 1.456(10) .
N7 C28 1.328(10) .
N7 C26 1.341(11) .
N7 C25 1.467(8) .
C27 N8 1.368(12) .
C27 C26 1.392(14) .
C27 H27A 0.9300 .
C1 H1A 0.9300 .
C2 C3 1.359(14) .
C2 H2A 0.9300 .
C3 H3A 0.9300 .
C4 C5 1.508(10) .
C4 H4A 0.9700 .
C4 H4B 0.9700 .
C5 C6 1.387(10) .
C5 C10 1.388(10) .
C6 C7 1.358(12) .
C6 H6A 0.9300 .
C7 C8 1.407(13) .
C7 H7A 0.9300 .
C8 C9 1.369(11) .
C8 H8A 0.9300 .
C9 C10 1.371(10) .
C9 C11 1.531(11) .
C10 H10A 0.9300 .
C11 H11A 0.9700 .
C11 H11B 0.9700 .
C12 H12A 0.9300 .
C13 C14 1.349(13) .
C13 H13A 0.9300 .
C14 H14A 0.9300 .
C15 H15A 0.9300 .
C16 C17 1.348(12) .
C16 H16A 0.9300 .
C17 H17A 0.9300 .
C18 C19 1.512(12) .
C18 H18A 0.9700 .
C18 H18B 0.9700 .
C19 C24 1.367(10) .
C19 C20 1.432(12) .
C20 C21 1.357(15) .
C20 H20A 0.9300 .
C21 C22 1.404(14) .
C21 H21A 0.9300 .
C22 C23 1.385(9) .
C22 H22A 0.9300 .
C23 C24 1.379(8) .
C23 C25 1.509(9) .
C24 H24A 0.9300 .
C25 H25A 0.9700 .
C25 H25B 0.9700 .
C26 H26A 0.9300 .
N8 C28 1.315(9) .
N8 Cd2 2.275(5) 1_445
C28 H28A 0.9300 .
C29 C30 1.519(10) .
C30 C31 1.538(10) .
C30 C34 1.540(8) .
C30 H30A 0.9800 .
C31 C32 1.535(11) .
C31 H31A 0.9700 .
C31 H31B 0.9700 .
C32 C33 1.594(12) .
C32 H32A 0.9700 .
C32 H32B 0.9700 .
C33 C36 1.507(15) .
C33 C35 1.543(10) .
C33 C34 1.594(10) .
C34 C38 1.519(9) .
C34 C37 1.529(12) .
C36 H36A 0.9600 .
C36 H36B 0.9600 .
C36 H36C 0.9600 .
C37 H37A 0.9600 .
C37 H37B 0.9600 .
C37 H37C 0.9600 .
C38 H38A 0.9600 .
C38 H38B 0.9600 .
C38 H38C 0.9600 .
C39 C40 1.525(8) .
C40 C45 1.506(10) .
C40 C41 1.511(10) .
C40 C45' 1.682(14) .
C40 H40 0.9800 .
C43 C46 1.466(19) .
C43 C44 1.530(10) .
C43 C45' 1.532(15) .
C43 C45 1.575(11) .
C43 C46' 1.59(2) .
C43 C42 1.616(12) .
C44 Cd2 2.703(8) 1_445
C42 C41 1.624(14) .
C42 H42A 0.9700 .
C42 H42B 0.9700 .
C41 H41A 0.9700 .
C41 H41B 0.9700 .
C47 C45 1.520(18) .
C47 H47A 0.9600 .
C47 H47B 0.9600 .
C47 H47C 0.9600 .
C45 C48 1.548(15) .
C48 H48A 0.9600 .
C48 H48B 0.9600 .
C48 H48C 0.9600 .
C46 H46A 0.9600 .
C46 H46B 0.9600 .
C46 H46C 0.9600 .
C47' C45' 1.50(2) .
C47' H47D 0.9600 .
C47' H47E 0.9600 .
C47' H47F 0.9600 .
C48' C45' 1.56(2) .
C48' H48D 0.9600 .
C48' H48E 0.9600 .
C48' H48F 0.9600 .
C46' H46D 0.9600 .
C46' H46E 0.9600 .
C46' H46F 0.9600 .

loop_
_geom_hbond_atom_site_label_D
_geom_hbond_atom_site_label_H
_geom_hbond_atom_site_label_A
_geom_hbond_distance_DH
_geom_hbond_distance_HA
_geom_hbond_distance_DA
_geom_hbond_angle_DHA
_geom_hbond_site_symmetry_A
C4 H4B O1 0.97 2.53 3.399(10) 149.2 2_646
C11 H11B O3 0.97 2.28 3.246(10) 178.4 1_655
C16 H16A O4 0.93 2.55 3.105(11) 118.6 .
C17 H17A O2 0.93 2.57 3.329(10) 139.4 2_647
C18 H18A O8 0.97 2.32 3.281(10) 173.1 1_655
C25 H25A O6 0.97 2.48 3.332(8) 146.9 2_547

loop_
_geom_torsion_atom_site_label_1
_geom_torsion_atom_site_label_2
_geom_torsion_atom_site_label_3
_geom_torsion_atom_site_label_4
_geom_torsion
_geom_torsion_site_symmetry_1
_geom_torsion_site_symmetry_2
_geom_torsion_site_symmetry_3
_geom_torsion_site_symmetry_4
C2 N1 C1 N2 -0.1(8) . . . .
Cd1 N1 C1 N2 176.6(5) . . . .
C3 N2 C1 N1 -0.4(11) . . . .
C4 N2 C1 N1 -179.4(7) . . . .
C1 N1 C2 C3 0.6(11) . . . .
Cd1 N1 C2 C3 -175.9(7) . . . .
N1 C2 C3 N2 -0.8(14) . . . .
C1 N2 C3 C2 0.8(14) . . . .
C4 N2 C3 C2 179.8(8) . . . .
C1 N2 C4 C5 109.5(9) . . . .
C3 N2 C4 C5 -69.4(12) . . . .
N2 C4 C5 C6 106.0(9) . . . .
N2 C4 C5 C10 -70.5(11) . . . .
C10 C5 C6 C7 -0.9(13) . . . .
C4 C5 C6 C7 -177.5(8) . . . .
C5 C6 C7 C8 0.2(15) . . . .
C6 C7 C8 C9 -0.2(16) . . . .
C7 C8 C9 C10 1.0(14) . . . .
C7 C8 C9 C11 -179.2(9) . . . .
C8 C9 C10 C5 -1.7(13) . . . .
C11 C9 C10 C5 178.5(8) . . . .
C6 C5 C10 C9 1.6(12) . . . .
C4 C5 C10 C9 178.2(8) . . . .
C12 N4 C11 C9 121.8(8) . . . .
C14 N4 C11 C9 -54.5(11) . . . .
C8 C9 C11 N4 118.3(9) . . . .
C10 C9 C11 N4 -61.9(11) . . . .
C13 N3 C12 N4 2.4(9) . . . .
Cd2 N3 C12 N4 -174.3(5) . . . .
C14 N4 C12 N3 -2.2(9) . . . .
C11 N4 C12 N3 -179.1(7) . . . .
C12 N3 C13 C14 -1.7(10) . . . .
Cd2 N3 C13 C14 175.1(6) . . . .
N3 C13 C14 N4 0.4(10) . . . .
C12 N4 C14 C13 1.0(9) . . . .
C11 N4 C14 C13 177.8(8) . . . .
C16 N5 C15 N6 -1.3(9) . . . .
Cd1 N5 C15 N6 180.0(5) . . . .
C17 N6 C15 N5 1.8(9) . . . .
C18 N6 C15 N5 -178.2(7) . . . .
C15 N5 C16 C17 0.3(10) . . . .
Cd1 N5 C16 C17 179.2(6) . . . .
C15 N6 C17 C16 -1.5(9) . . . .
C18 N6 C17 C16 178.4(7) . . . .
N5 C16 C17 N6 0.8(10) . . . .
C17 N6 C18 C19 49.1(11) . . . .
C15 N6 C18 C19 -131.0(8) . . . .
N6 C18 C19 C24 61.2(11) . . . .
N6 C18 C19 C20 -118.0(9) . . . .
C24 C19 C20 C21 5.7(13) . . . .
C18 C19 C20 C21 -175.0(9) . . . .
C19 C20 C21 C22 -3.5(16) . . . .
C20 C21 C22 C23 -0.2(15) . . . .
C21 C22 C23 C24 1.6(12) . . . .
C21 C22 C23 C25 178.3(8) . . . .
C20 C19 C24 C23 -4.4(12) . . . .
C18 C19 C24 C23 176.4(8) . . . .
C22 C23 C24 C19 0.8(12) . . . .
C25 C23 C24 C19 -175.9(7) . . . .
C28 N7 C25 C23 -109.6(8) . . . .
C26 N7 C25 C23 71.6(11) . . . .
C24 C23 C25 N7 72.5(8) . . . .
C22 C23 C25 N7 -104.2(7) . . . .
C28 N7 C26 C27 1.3(14) . . . .
C25 N7 C26 C27 -179.7(8) . . . .
N8 C27 C26 N7 -1.4(15) . . . .
C26 C27 N8 C28 1.0(11) . . . .
C26 C27 N8 Cd2 -175.9(7) . . . 1_445
C27 N8 C28 N7 -0.2(8) . . . .
Cd2 N8 C28 N7 176.7(4) 1_445 . . .
C26 N7 C28 N8 -0.7(11) . . . .
C25 N7 C28 N8 -179.7(6) . . . .
Cd1 O4 C29 O3 -3.3(7) . . . .
Cd1 O4 C29 C30 175.9(6) . . . .
Cd1 O3 C29 O4 3.4(8) . . . .
Cd1 O3 C29 C30 -175.8(5) . . . .
O4 C29 C30 C31 -12.0(10) . . . .
O3 C29 C30 C31 167.2(7) . . . .
O4 C29 C30 C34 111.8(8) . . . .
O3 C29 C30 C34 -69.0(8) . . . .
C29 C30 C31 C32 127.7(9) . . . .
C34 C30 C31 C32 1.5(11) . . . .
C30 C31 C32 C33 28.1(11) . . . .
C31 C32 C33 C36 73.7(10) . . . .
C31 C32 C33 C35 -161.8(8) . . . .
C31 C32 C33 C34 -45.4(10) . . . .
C29 C30 C34 C38 81.6(8) . . . .
C31 C30 C34 C38 -150.3(7) . . . .
C29 C30 C34 C37 -39.4(8) . . . .
C31 C30 C34 C37 88.6(8) . . . .
C29 C30 C34 C33 -158.4(6) . . . .
C31 C30 C34 C33 -30.3(9) . . . .
C36 C33 C34 C38 42.9(8) . . . .
C35 C33 C34 C38 -80.5(9) . . . .
C32 C33 C34 C38 164.3(7) . . . .
C36 C33 C34 C37 163.8(6) . . . .
C35 C33 C34 C37 40.4(9) . . . .
C32 C33 C34 C37 -74.8(8) . . . .
C36 C33 C34 C30 -76.0(7) . . . .
C35 C33 C34 C30 160.6(7) . . . .
C32 C33 C34 C30 45.3(8) . . . .
Cd2 O2 C35 O1 -2.6(9) . . . .
Cd2 O2 C35 C33 177.0(7) . . . .
Cd2 O1 C35 O2 2.5(8) . . . .
Cd2 O1 C35 C33 -177.1(6) . . . .
C36 C33 C35 O2 132.5(9) . . . .
C34 C33 C35 O2 -102.6(8) . . . .
C32 C33 C35 O2 4.8(12) . . . .
C36 C33 C35 O1 -47.8(10) . . . .
C34 C33 C35 O1 77.0(10) . . . .
C32 C33 C35 O1 -175.6(8) . . . .
Cd1 O6 C39 O5 -1.8(7) . . . .
Cd1 O6 C39 C40 174.7(5) . . . .
Cd1 O5 C39 O6 1.8(7) . . . .
Cd1 O5 C39 C40 -174.7(5) . . . .
O6 C39 C40 C45 -82.1(8) . . . .
O5 C39 C40 C45 94.5(8) . . . .
O6 C39 C40 C41 143.9(8) . . . .
O5 C39 C40 C41 -39.5(10) . . . .
O6 C39 C40 C45' -112.1(8) . . . .
O5 C39 C40 C45' 64.5(9) . . . .
Cd2 O7 C44 O8 0.4(8) 1_445 . . .
Cd2 O7 C44 C43 -178.8(5) 1_445 . . .
Cd2 O8 C44 O7 -0.4(8) 1_445 . . .
Cd2 O8 C44 C43 178.8(5) 1_445 . . .
C46 C43 C44 O7 154.3(13) . . . .
C45' C43 C44 O7 -75.4(9) . . . .
C45 C43 C44 O7 -105.5(8) . . . .
C46' C43 C44 O7 126.7(10) . . . .
C42 C43 C44 O7 9.9(10) . . . .
C46 C43 C44 O8 -24.9(14) . . . .
C45' C43 C44 O8 105.4(9) . . . .
C45 C43 C44 O8 75.4(9) . . . .
C46' C43 C44 O8 -52.5(11) . . . .
C42 C43 C44 O8 -169.3(7) . . . .
C46 C43 C42 C41 59.4(15) . . . .
C44 C43 C42 C41 -158.0(8) . . . .
C45' C43 C42 C41 -56.9(9) . . . .
C45 C43 C42 C41 -36.0(10) . . . .
C46' C43 C42 C41 80.6(11) . . . .
C45 C40 C41 C42 8.9(11) . . . .
C39 C40 C41 C42 141.4(7) . . . .
C45' C40 C41 C42 26.1(9) . . . .
C43 C42 C41 C40 17.8(11) . . . .
C41 C40 C45 C47 84.5(10) . . . .
C39 C40 C45 C47 -49.1(10) . . . .
C41 C40 C45 C48 -152.4(10) . . . .
C39 C40 C45 C48 74.0(11) . . . .
C41 C40 C45 C43 -32.3(10) . . . .
C39 C40 C45 C43 -165.9(6) . . . .
C46 C43 C45 C40 -79.2(10) . . . .
C44 C43 C45 C40 166.4(6) . . . .
C42 C43 C45 C40 38.9(9) . . . .
C46 C43 C45 C47 161.7(10) . . . .
C44 C43 C45 C47 47.4(9) . . . .
C42 C43 C45 C47 -80.1(9) . . . .
C46 C43 C45 C48 41.0(12) . . . .
C44 C43 C45 C48 -73.3(11) . . . .
C42 C43 C45 C48 159.2(10) . . . .
C44 C43 C45' C47' 67.6(14) . . . .
C46' C43 C45' C47' -144.5(16) . . . .
C42 C43 C45' C47' -50.5(14) . . . .
C44 C43 C45' C48' -57.0(12) . . . .
C46' C43 C45' C48' 90.9(17) . . . .
C42 C43 C45' C48' -175.1(12) . . . .
C44 C43 C45' C40 -169.3(6) . . . .
C46' C43 C45' C40 -21.4(19) . . . .
C42 C43 C45' C40 72.6(8) . . . .
C41 C40 C45' C47' 51.3(14) . . . .
C39 C40 C45' C47' -66.6(14) . . . .
C41 C40 C45' C43 -71.3(9) . . . .
C39 C40 C45' C43 170.8(6) . . . .
C41 C40 C45' C48' 170.7(11) . . . .
C39 C40 C45' C48' 52.8(12) . . . .
